data_1557769
loop_
_publ_author_name
'Cliffe, Matthew J.'
'Keyzer, Evan N.'
'Bond, Andrew D.'
'Astle, Maxwell A.'
'Grey, Clare P.'

_publ_section_title
;
 The structures of ordered defects in thiocyanate analogues of Prussian
 Blue
;
_journal_issue 17
_journal_name_full 'Chemical Science'
_journal_page_first 4430
_journal_page_last 4438
_journal_paper_doi 10.1039/D0SC01246G
_journal_volume 11
_journal_year 2020
_chemical_formula_moiety 'C30 H74 Bi5 N33 Ni6 O16 S30'
_chemical_formula_sum 'C30 H74 Bi5 N33 Ni6 O16 S30'
_chemical_formula_weight 3512.13
_space_group_crystal_system triclinic
_space_group_IT_number 2
_space_group_name_Hall '-P 1'
_space_group_name_H-M_alt 'P -1'
_atom_sites_solution_hydrogens difmap
_atom_sites_solution_primary dual
_audit_creation_date 2019-01-09
_audit_creation_method
;
Olex2 1.2
(compiled May 18 2018 14:05:52 for OlexSys, GUI svn.r5506)
;
_audit_update_record
;
2020-02-27 deposited with the CCDC.	2020-04-09 downloaded from the CCDC.
;
_cell_angle_alpha 84.0731(7)
_cell_angle_beta 76.7140(7)
_cell_angle_gamma 85.1942(8)
_cell_formula_units_Z 1
_cell_length_a 11.8567(2)
_cell_length_b 11.8653(2)
_cell_length_c 18.3824(4)
_cell_measurement_reflns_used 10868
_cell_measurement_temperature 111
_cell_measurement_theta_max 27.485
_cell_measurement_theta_min 0.998
_cell_volume 2498.60(8)
_computing_cell_refinement 'HKL Scalepack (Otwinowski & Minor 1997)'
_computing_data_collection KappaCCD
_computing_data_reduction 'Denzo and Scalepak (Otwinowski & Minor, 1997)'
_computing_molecular_graphics 'Olex2 (Dolomanov et al., 2009)'
_computing_publication_material 'Olex2 (Dolomanov et al., 2009)'
_computing_structure_refinement 'ShelXL (Sheldrick, 2015)'
_computing_structure_solution 'ShelXT (Sheldrick, 2015)'
_diffrn_ambient_temperature 111
_diffrn_detector 'CCD plate'
_diffrn_detector_type 'CCD area detector'
_diffrn_measured_fraction_theta_full 0.997
_diffrn_measured_fraction_theta_max 0.991
_diffrn_measurement_device Area
_diffrn_measurement_device_type 'Nonius Kappa'
_diffrn_measurement_method \w/2\q
_diffrn_orient_matrix_type X=UH
_diffrn_orient_matrix_UB_11 0.05014
_diffrn_orient_matrix_UB_12 -0.02513
_diffrn_orient_matrix_UB_13 -0.06629
_diffrn_orient_matrix_UB_21 -0.06661
_diffrn_orient_matrix_UB_22 -0.04567
_diffrn_orient_matrix_UB_23 -0.02617
_diffrn_orient_matrix_UB_31 -0.02052
_diffrn_orient_matrix_UB_32 0.04912
_diffrn_orient_matrix_UB_33 -0.01774
_diffrn_radiation_monochromator graphite
_diffrn_radiation_probe x-ray
_diffrn_radiation_type MoK\a
_diffrn_radiation_wavelength 0.71073
_diffrn_radiation_wavelength_id all
_diffrn_reflns_av_R_equivalents 0.0499
_diffrn_reflns_av_unetI/netI 0.0752
_diffrn_reflns_Laue_measured_fraction_full 0.997
_diffrn_reflns_Laue_measured_fraction_max 0.991
_diffrn_reflns_limit_h_max 15
_diffrn_reflns_limit_h_min -15
_diffrn_reflns_limit_k_max 15
_diffrn_reflns_limit_k_min -15
_diffrn_reflns_limit_l_max 23
_diffrn_reflns_limit_l_min -23
_diffrn_reflns_number 20614
_diffrn_reflns_point_group_measured_fraction_full 0.997
_diffrn_reflns_point_group_measured_fraction_max 0.991
_diffrn_reflns_theta_full 25.242
_diffrn_reflns_theta_max 27.479
_diffrn_reflns_theta_min 2.983
_diffrn_source 'fine-focus sealed tube'
_exptl_absorpt_coefficient_mu 10.562
_exptl_absorpt_correction_T_max 1.0
_exptl_absorpt_correction_T_min 0.89
_exptl_absorpt_correction_type multi-scan
_exptl_absorpt_process_details 'DENZO/SCALEPACK (Otwinowski & Minor, 1997)'
_exptl_crystal_colour orange
_exptl_crystal_colour_primary orange
_exptl_crystal_density_diffrn 2.290
_exptl_crystal_density_method 'not measured'
_exptl_crystal_description irregular
_exptl_crystal_F_000 1610
_exptl_crystal_preparation 'precipitated from acidic solution'
_exptl_crystal_size_max 0.1
_exptl_crystal_size_mid 0.05
_exptl_crystal_size_min 0.05
_refine_diff_density_max 1.222
_refine_diff_density_min -1.096
_refine_diff_density_rms 0.218
_refine_ls_extinction_method none
_refine_ls_goodness_of_fit_ref 1.036
_refine_ls_hydrogen_treatment refall
_refine_ls_matrix_type full
_refine_ls_number_parameters 584
_refine_ls_number_reflns 11356
_refine_ls_number_restraints 4
_refine_ls_restrained_S_all 1.036
_refine_ls_R_factor_all 0.0737
_refine_ls_R_factor_gt 0.0433
_refine_ls_shift/su_max 0.002
_refine_ls_shift/su_mean 0.000
_refine_ls_structure_factor_coef Fsqd
_refine_ls_weighting_details 'w=1/[\s^2^(Fo^2^)+14.5070P] where P=(Fo^2^+2Fc^2^)/3'
_refine_ls_weighting_scheme calc
_refine_ls_wR_factor_gt 0.0664
_refine_ls_wR_factor_ref 0.0742
_reflns_Friedel_coverage 0.000
_reflns_number_gt 8490
_reflns_number_total 11356
_reflns_threshold_expression 'I > 2\s(I)'
_cod_data_source_file d0sc01246g3.cif
_cod_data_source_block 4_Ni6Bi5NCS30_3NH4
_cod_depositor_comments
;Adding full bibliography for 1557765--1557770.cif.

 Adding full bibliography for 1557765--1557770.cif.
;
_cod_database_code 1557769
_shelx_shelxl_version_number 2018/3
_shelx_space_group_comment
;
The symmetry employed for this shelxl refinement is uniquely defined
by the following loop, which should always be used as a source of
symmetry information in preference to the above space-group names.
They are only intended as comments.
;
_shelx_estimated_absorpt_t_max 0.620
_shelx_estimated_absorpt_t_min 0.418
_olex2_refinement_description
;
1. Restrained distances
 N17-H17C
 0.88 with sigma of 0.02
 N17-H17A
 0.88 with sigma of 0.02
 N17-H17B
 0.88 with sigma of 0.02
 N17-H17D
 0.88 with sigma of 0.02
2. Others
 Fixed Sof: N16A(0.5) O4WA(0.5) O5WA(0.5) O4W(0.5) O5W(0.5)
;
_olex2_submission_special_instructions 'No special instructions were received'

loop_
_space_group_symop_operation_xyz
'x, y, z'
'-x, -y, -z'

loop_
_atom_site_label
_atom_site_type_symbol
_atom_site_fract_x
_atom_site_fract_y
_atom_site_fract_z
_atom_site_U_iso_or_equiv
_atom_site_adp_type
_atom_site_occupancy
_atom_site_site_symmetry_order
_atom_site_calc_flag
_atom_site_refinement_flags_posn
_atom_site_refinement_flags_adp
_atom_site_refinement_flags_occupancy
_atom_site_disorder_assembly
_atom_site_disorder_group
Bi1 Bi 0.21498(2) 0.98918(2) 0.17885(2) 0.01621(7) Uani 1 1 d . . . . .
Bi2 Bi 0.67566(2) 0.48829(2) 0.16736(2) 0.01918(7) Uani 1 1 d . . . . .
Bi3 Bi 1.000000 0.500000 0.500000 0.01950(9) Uani 1 2 d S T P . .
Ni2 Ni 0.69617(7) 0.98100(7) 0.17601(5) 0.01552(19) Uani 1 1 d . . . . .
Ni4 Ni 1.000000 1.000000 0.500000 0.0178(3) Uani 1 2 d S T P . .
Ni1 Ni 0.17859(7) 0.51400(7) 0.16337(5) 0.01568(19) Uani 1 1 d . . . . .
Ni3 Ni 0.500000 0.500000 0.500000 0.0195(3) Uani 1 2 d S T P . .
S9 S 1.03723(15) 0.83564(14) 0.26935(10) 0.0208(4) Uani 1 1 d . . . . .
S11 S 0.92852(15) 0.96057(16) -0.07459(10) 0.0230(4) Uani 1 1 d . . . . .
S3 S 0.05520(17) 0.13818(15) 0.26197(10) 0.0262(4) Uani 1 1 d . . . . .
S5 S 0.58073(15) 0.39366(15) 0.06604(10) 0.0232(4) Uani 1 1 d . . . . .
S7 S 0.34608(16) 1.16192(15) 0.10947(12) 0.0272(4) Uani 1 1 d . . . . .
S8 S 0.48783(15) 0.63476(14) 0.21919(11) 0.0230(4) Uani 1 1 d . . . . .
S1 S 0.23529(17) 0.33428(16) -0.05801(11) 0.0293(4) Uani 1 1 d . . . . .
S2 S -0.22446(15) 0.57136(16) 0.27863(10) 0.0240(4) Uani 1 1 d . . . . .
S6 S 0.37529(16) 0.85739(15) 0.07650(11) 0.0255(4) Uani 1 1 d . . . . .
S10 S 0.88163(16) 1.33767(15) 0.11780(12) 0.0269(4) Uani 1 1 d . . . . .
S4 S 0.18170(16) 0.62587(17) 0.40886(10) 0.0256(4) Uani 1 1 d . . . . .
S15 S 1.33388(16) 0.92375(18) 0.29656(10) 0.0293(4) Uani 1 1 d . . . . .
S12 S 0.5607(2) 0.32004(17) 0.26791(11) 0.0362(5) Uani 1 1 d . . . . .
S13 S 0.86354(18) 0.67729(17) 0.44674(15) 0.0416(6) Uani 1 1 d . . . . .
S14 S 1.0563(2) 0.61999(17) 0.60957(12) 0.0484(7) Uani 1 1 d . . . . .
O1 O 0.6196(4) 1.0083(4) 0.2905(3) 0.0221(11) Uani 1 1 d . . . . .
O2 O 0.5577(4) 0.3450(4) 0.5555(3) 0.0250(11) Uani 1 1 d . . . . .
O1W O 0.6253(4) 0.7994(4) 0.3719(3) 0.0296(12) Uani 1 1 d . . . . .
N3 N 0.1310(5) 0.3541(5) 0.2031(3) 0.0218(13) Uani 1 1 d . . . . .
O3 O 1.1005(4) 1.0379(4) 0.5753(3) 0.0231(11) Uani 1 1 d . . . . .
N11 N 0.7728(5) 0.9584(5) 0.0662(3) 0.0222(13) Uani 1 1 d . . . . .
N6 N 0.2318(5) 0.6742(5) 0.1192(3) 0.0233(14) Uani 1 1 d . . . . .
N10 N 0.7704(5) 1.1328(5) 0.1638(3) 0.0218(13) Uani 1 1 d . . . . .
N8 N 0.6156(5) 0.8305(5) 0.1933(3) 0.0182(12) Uani 1 1 d . . . . .
N4 N 0.1945(5) 0.5484(5) 0.2665(3) 0.0226(13) Uani 1 1 d . . . . .
N1 N 0.1582(5) 0.4790(5) 0.0580(3) 0.0232(14) Uani 1 1 d . . . . .
N2 N 0.0056(5) 0.5735(5) 0.1913(3) 0.0228(13) Uani 1 1 d . . . . .
N7 N 0.5504(5) 1.0616(5) 0.1490(3) 0.0212(13) Uani 1 1 d . . . . .
N17 N 0.0242(7) 0.7517(6) 0.0585(5) 0.0322(16) Uani 1 1 d D . . . .
N9 N 0.8386(5) 0.9043(5) 0.2118(3) 0.0206(13) Uani 1 1 d . . . . .
N13 N 0.6574(5) 0.5622(5) 0.4794(3) 0.0252(14) Uani 1 1 d . . . . .
N5 N 0.3485(5) 0.4556(5) 0.1337(3) 0.0186(12) Uani 1 1 d . . . . .
N14 N 1.0145(5) 0.8361(5) 0.5388(3) 0.0234(14) Uani 1 1 d . . . . .
O2W O 0.7727(5) 0.1263(5) 0.3489(3) 0.0404(14) Uani 1 1 d . . . . .
N12 N 0.5382(5) 0.4273(5) 0.4005(4) 0.0286(15) Uani 1 1 d . . . . .
N15 N 1.1491(5) 0.9723(5) 0.4180(3) 0.0223(13) Uani 1 1 d . . . . .
C1 C 0.1883(6) 0.4214(6) 0.0098(4) 0.0196(15) Uani 1 1 d . . . . .
C4 C 0.1880(6) 0.5794(6) 0.3256(4) 0.0195(15) Uani 1 1 d . . . . .
C3 C 0.1015(6) 0.2653(6) 0.2252(4) 0.0171(15) Uani 1 1 d . . . . .
C8 C 0.5641(6) 0.7506(6) 0.2033(4) 0.0195(15) Uani 1 1 d . . . . .
C11 C 0.8329(6) 0.9611(5) 0.0076(4) 0.0194(15) Uani 1 1 d . . . . .
C6 C 0.2925(6) 0.7477(6) 0.1017(4) 0.0161(14) Uani 1 1 d . . . . .
C14 C 1.0318(6) 0.7464(6) 0.5679(4) 0.0224(16) Uani 1 1 d . . . . .
O3W O 0.5976(6) 0.1509(6) 0.4751(4) 0.074(2) Uani 1 1 d . . . . .
C10 C 0.8151(6) 1.2173(6) 0.1453(4) 0.0186(15) Uani 1 1 d . . . . .
C12 C 0.5491(6) 0.3845(6) 0.3458(4) 0.0259(17) Uani 1 1 d . . . . .
C9 C 0.9202(6) 0.8775(5) 0.2352(4) 0.0155(14) Uani 1 1 d . . . . .
C2 C -0.0893(7) 0.5733(5) 0.2266(4) 0.0201(15) Uani 1 1 d . . . . .
C5 C 0.4432(6) 0.4307(5) 0.1057(4) 0.0175(15) Uani 1 1 d . . . . .
C7 C 0.4675(6) 1.1027(6) 0.1333(4) 0.0219(16) Uani 1 1 d . . . . .
C15 C 1.2236(6) 0.9536(6) 0.3676(4) 0.0217(16) Uani 1 1 d . . . . .
C13 C 0.7415(7) 0.6080(6) 0.4673(4) 0.0256(17) Uani 1 1 d . . . . .
N16A N 1.4304(15) 1.1403(13) 0.3817(10) 0.061(5) Uani 0.5 1 d . . . A 1
O4WA O 1.354(2) 1.1103(16) 0.4774(10) 0.070(6) Uani 0.5 1 d . . . B 2
O5WA O 1.2857(17) 1.2209(15) 0.3594(10) 0.067(5) Uani 0.5 1 d . . . C 2
O4W O 1.3280(14) 1.0683(15) 0.5151(11) 0.063(5) Uani 0.5 1 d . . . D 1
O5W O 1.278(2) 1.2874(19) 0.3360(15) 0.107(8) Uani 0.5 1 d . . . E 1
H17A H 0.049(5) 0.709(5) 0.094(3) 0.016(18) Uiso 1 1 d D . . . .
H17B H 0.058(9) 0.736(10) 0.012(3) 0.10(5) Uiso 1 1 d D . . . .
H17C H 0.028(6) 0.825(2) 0.061(4) 0.02(2) Uiso 1 1 d D . . . .
H17D H -0.051(3) 0.745(8) 0.077(5) 0.06(3) Uiso 1 1 d D . . . .

loop_
_atom_site_aniso_label
_atom_site_aniso_U_11
_atom_site_aniso_U_22
_atom_site_aniso_U_33
_atom_site_aniso_U_23
_atom_site_aniso_U_13
_atom_site_aniso_U_12
Bi1 0.01699(14) 0.01547(13) 0.01660(14) 0.00005(10) -0.00455(11) -0.00304(10)
Bi2 0.01891(14) 0.01923(14) 0.02033(15) -0.00385(11) -0.00635(11) 0.00166(11)
Bi3 0.0179(2) 0.01626(19) 0.0234(2) 0.00105(15) -0.00342(16) -0.00297(15)
Ni2 0.0144(4) 0.0155(4) 0.0167(5) 0.0007(4) -0.0038(4) -0.0030(4)
Ni4 0.0258(7) 0.0137(6) 0.0132(6) -0.0013(5) -0.0027(5) -0.0017(5)
Ni1 0.0143(4) 0.0158(4) 0.0168(5) -0.0025(4) -0.0023(4) -0.0018(4)
Ni3 0.0175(7) 0.0253(7) 0.0159(7) -0.0014(5) -0.0028(5) -0.0065(5)
S9 0.0199(9) 0.0195(9) 0.0238(10) 0.0027(7) -0.0085(8) -0.0022(7)
S11 0.0180(9) 0.0342(10) 0.0159(9) -0.0006(8) -0.0029(7) 0.0000(8)
S3 0.0325(11) 0.0176(9) 0.0239(10) 0.0012(8) 0.0031(8) -0.0043(8)
S5 0.0171(9) 0.0295(10) 0.0229(10) -0.0081(8) -0.0023(8) -0.0002(8)
S7 0.0183(9) 0.0194(9) 0.0433(12) 0.0086(8) -0.0104(9) -0.0016(8)
S8 0.0162(9) 0.0174(9) 0.0357(11) -0.0037(8) -0.0044(8) -0.0045(7)
S1 0.0289(11) 0.0276(10) 0.0317(11) -0.0130(9) -0.0021(9) -0.0038(8)
S2 0.0170(9) 0.0332(10) 0.0208(10) -0.0031(8) -0.0016(8) -0.0026(8)
S6 0.0231(10) 0.0191(9) 0.0319(11) -0.0020(8) -0.0001(8) -0.0052(8)
S10 0.0207(10) 0.0165(9) 0.0418(12) 0.0002(8) -0.0030(9) -0.0049(7)
S4 0.0225(10) 0.0383(11) 0.0182(10) -0.0057(8) -0.0051(8) -0.0096(8)
S15 0.0211(10) 0.0462(12) 0.0189(10) -0.0022(9) -0.0037(8) 0.0048(9)
S12 0.0571(14) 0.0259(10) 0.0265(11) -0.0105(9) -0.0100(10) 0.0041(10)
S13 0.0282(11) 0.0243(10) 0.0766(17) 0.0187(11) -0.0266(11) -0.0120(9)
S14 0.096(2) 0.0237(11) 0.0216(11) 0.0020(9) -0.0133(12) 0.0140(12)
O1 0.022(3) 0.028(3) 0.015(3) -0.006(2) 0.001(2) -0.005(2)
O2 0.024(3) 0.025(3) 0.028(3) 0.001(2) -0.011(2) -0.004(2)
O1W 0.039(3) 0.025(3) 0.023(3) 0.002(2) -0.007(2) -0.002(2)
N3 0.022(3) 0.017(3) 0.026(3) -0.002(3) -0.004(3) -0.004(3)
O3 0.031(3) 0.022(3) 0.019(3) -0.002(2) -0.008(2) -0.006(2)
N11 0.024(3) 0.021(3) 0.026(4) -0.006(3) -0.010(3) -0.004(3)
N6 0.025(3) 0.023(3) 0.024(3) -0.004(3) -0.008(3) 0.000(3)
N10 0.021(3) 0.018(3) 0.026(3) -0.001(3) -0.004(3) -0.004(3)
N8 0.015(3) 0.021(3) 0.018(3) 0.000(2) -0.004(2) -0.002(3)
N4 0.017(3) 0.023(3) 0.027(4) 0.001(3) -0.001(3) -0.008(3)
N1 0.026(3) 0.028(3) 0.020(3) -0.002(3) -0.009(3) -0.010(3)
N2 0.023(3) 0.024(3) 0.023(3) -0.007(3) -0.008(3) 0.002(3)
N7 0.012(3) 0.028(3) 0.022(3) 0.007(3) -0.005(3) -0.005(3)
N17 0.035(4) 0.029(4) 0.036(5) 0.012(4) -0.018(4) -0.006(3)
N9 0.018(3) 0.023(3) 0.022(3) 0.001(3) -0.008(3) -0.006(3)
N13 0.023(3) 0.030(3) 0.024(4) -0.003(3) -0.005(3) -0.010(3)
N5 0.017(3) 0.021(3) 0.020(3) -0.003(2) -0.006(3) -0.005(3)
N14 0.034(4) 0.019(3) 0.020(3) -0.006(3) -0.010(3) -0.002(3)
O2W 0.043(3) 0.039(3) 0.046(4) -0.006(3) -0.024(3) -0.001(3)
N12 0.022(3) 0.036(4) 0.029(4) -0.007(3) -0.007(3) 0.002(3)
N15 0.025(3) 0.025(3) 0.018(3) -0.001(3) -0.006(3) -0.004(3)
C1 0.020(4) 0.025(4) 0.018(4) -0.002(3) -0.009(3) -0.007(3)
C4 0.012(3) 0.021(4) 0.025(4) 0.007(3) -0.005(3) -0.006(3)
C3 0.016(4) 0.025(4) 0.009(3) -0.003(3) -0.003(3) 0.006(3)
C8 0.018(4) 0.025(4) 0.016(4) 0.000(3) -0.005(3) -0.004(3)
C11 0.020(4) 0.015(3) 0.023(4) -0.001(3) -0.003(3) -0.003(3)
C6 0.018(4) 0.017(3) 0.014(4) -0.005(3) -0.004(3) 0.002(3)
C14 0.030(4) 0.021(4) 0.017(4) -0.007(3) -0.004(3) -0.002(3)
O3W 0.052(4) 0.082(5) 0.093(6) -0.055(5) -0.006(4) 0.001(4)
C10 0.018(4) 0.025(4) 0.014(4) -0.005(3) -0.007(3) 0.008(3)
C12 0.025(4) 0.027(4) 0.026(4) -0.005(3) -0.008(3) 0.005(3)
C9 0.024(4) 0.008(3) 0.014(4) -0.002(3) 0.000(3) -0.010(3)
C2 0.033(4) 0.011(3) 0.017(4) 0.000(3) -0.007(3) -0.002(3)
C5 0.026(4) 0.012(3) 0.019(4) -0.002(3) -0.011(3) -0.011(3)
C7 0.030(4) 0.015(4) 0.018(4) 0.003(3) -0.001(3) -0.009(3)
C15 0.026(4) 0.022(4) 0.018(4) 0.001(3) -0.005(3) -0.005(3)
C13 0.030(4) 0.020(4) 0.030(4) 0.002(3) -0.017(4) 0.002(3)
N16A 0.078(13) 0.048(10) 0.058(11) 0.010(8) -0.014(10) -0.024(9)
O4WA 0.115(16) 0.053(11) 0.042(11) 0.006(8) -0.009(10) -0.034(10)
O5WA 0.074(12) 0.063(12) 0.062(11) 0.033(9) -0.017(9) -0.041(10)
O4W 0.045(10) 0.064(13) 0.091(16) -0.032(10) -0.025(10) -0.004(9)
O5W 0.103(16) 0.097(17) 0.14(2) -0.032(15) -0.071(16) 0.002(15)

loop_
_atom_type_symbol
_atom_type_description
_atom_type_scat_dispersion_real
_atom_type_scat_dispersion_imag
_atom_type_scat_source
C C 0.0033 0.0016 'International Tables Vol C Tables 4.2.6.8 and 6.1.1.4'
H H 0.0000 0.0000 'International Tables Vol C Tables 4.2.6.8 and 6.1.1.4'
Bi Bi -4.1077 10.2566 'International Tables Vol C Tables 4.2.6.8 and 6.1.1.4'
N N 0.0061 0.0033 'International Tables Vol C Tables 4.2.6.8 and 6.1.1.4'
Ni Ni 0.3393 1.1124 'International Tables Vol C Tables 4.2.6.8 and 6.1.1.4'
O O 0.0106 0.0060 'International Tables Vol C Tables 4.2.6.8 and 6.1.1.4'
S S 0.1246 0.1234 'International Tables Vol C Tables 4.2.6.8 and 6.1.1.4'

loop_
_geom_angle_atom_site_label_1
_geom_angle_atom_site_label_2
_geom_angle_atom_site_label_3
_geom_angle
_geom_angle_site_symmetry_1
_geom_angle_site_symmetry_3
_geom_angle_publ_flag
S11 Bi1 S9 88.60(5) 2_675 1_455 ?
S11 Bi1 S6 91.07(5) 2_675 . ?
S11 Bi1 S15 172.33(6) 2_675 1_455 ?
S3 Bi1 S9 77.18(5) 1_565 1_455 ?
S3 Bi1 S11 82.81(5) 1_565 2_675 ?
S3 Bi1 S6 172.17(5) 1_565 . ?
S3 Bi1 S15 94.19(6) 1_565 1_455 ?
S7 Bi1 S9 168.46(5) . 1_455 ?
S7 Bi1 S11 88.97(6) . 2_675 ?
S7 Bi1 S3 91.32(6) . 1_565 ?
S7 Bi1 S6 83.65(6) . . ?
S7 Bi1 S15 98.18(6) . 1_455 ?
S6 Bi1 S9 107.68(5) . 1_455 ?
S6 Bi1 S15 92.47(5) . 1_455 ?
S15 Bi1 S9 83.84(5) 1_455 1_455 ?
S5 Bi2 S8 96.88(5) . . ?
S5 Bi2 S1 91.53(6) . 2_665 ?
S5 Bi2 S2 175.95(5) . 1_655 ?
S5 Bi2 S10 86.21(5) . 1_545 ?
S5 Bi2 S12 83.10(6) . . ?
S8 Bi2 S1 88.11(5) . 2_665 ?
S8 Bi2 S2 85.02(5) . 1_655 ?
S8 Bi2 S10 176.90(5) . 1_545 ?
S8 Bi2 S12 87.08(6) . . ?
S1 Bi2 S2 92.10(5) 2_665 1_655 ?
S1 Bi2 S10 91.76(5) 2_665 1_545 ?
S2 Bi2 S10 91.90(5) 1_655 1_545 ?
S12 Bi2 S1 172.31(6) . 2_665 ?
S12 Bi2 S2 93.45(6) . 1_655 ?
S12 Bi2 S10 93.37(6) . 1_545 ?
S4 Bi3 S4 180.00(7) 2_666 1_655 ?
S13 Bi3 S4 82.00(6) 2_766 2_666 ?
S13 Bi3 S4 82.01(6) . 1_655 ?
S13 Bi3 S4 97.99(6) 2_766 1_655 ?
S13 Bi3 S4 97.99(6) . 2_666 ?
S13 Bi3 S13 180.00(9) . 2_766 ?
S13 Bi3 S14 95.42(7) . . ?
S13 Bi3 S14 95.42(7) 2_766 2_766 ?
S13 Bi3 S14 84.58(7) 2_766 . ?
S13 Bi3 S14 84.58(7) . 2_766 ?
S14 Bi3 S4 80.36(6) . 1_655 ?
S14 Bi3 S4 80.36(6) 2_766 2_666 ?
S14 Bi3 S4 99.64(6) . 2_666 ?
S14 Bi3 S4 99.64(6) 2_766 1_655 ?
S14 Bi3 S14 180.0 . 2_766 ?
N11 Ni2 O1 178.4(2) . . ?
N11 Ni2 N8 93.7(2) . . ?
N11 Ni2 N9 91.8(2) . . ?
N10 Ni2 O1 89.3(2) . . ?
N10 Ni2 N11 89.2(2) . . ?
N10 Ni2 N8 177.0(2) . . ?
N10 Ni2 N7 90.1(2) . . ?
N10 Ni2 N9 88.9(2) . . ?
N8 Ni2 O1 87.9(2) . . ?
N8 Ni2 N9 91.8(2) . . ?
N7 Ni2 O1 87.8(2) . . ?
N7 Ni2 N11 92.7(2) . . ?
N7 Ni2 N8 89.0(2) . . ?
N7 Ni2 N9 175.4(2) . . ?
N9 Ni2 O1 87.7(2) . . ?
O3 Ni4 O3 180.0 2_776 . ?
N14 Ni4 O3 88.2(2) 2_776 2_776 ?
N14 Ni4 O3 91.8(2) . 2_776 ?
N14 Ni4 O3 88.2(2) . . ?
N14 Ni4 O3 91.8(2) 2_776 . ?
N14 Ni4 N14 180.0 2_776 . ?
N14 Ni4 N15 91.2(2) 2_776 . ?
N14 Ni4 N15 88.8(2) 2_776 2_776 ?
N14 Ni4 N15 91.2(2) . 2_776 ?
N14 Ni4 N15 88.8(2) . . ?
N15 Ni4 O3 89.2(2) 2_776 . ?
N15 Ni4 O3 90.8(2) . . ?
N15 Ni4 O3 90.8(2) 2_776 2_776 ?
N15 Ni4 O3 89.2(2) . 2_776 ?
N15 Ni4 N15 180.0 2_776 . ?
N3 Ni1 N6 177.7(2) . . ?
N3 Ni1 N1 88.3(2) . . ?
N3 Ni1 N2 89.6(2) . . ?
N3 Ni1 N5 90.6(2) . . ?
N6 Ni1 N1 90.2(2) . . ?
N4 Ni1 N3 91.4(2) . . ?
N4 Ni1 N6 90.2(2) . . ?
N4 Ni1 N1 178.7(2) . . ?
N4 Ni1 N2 88.6(2) . . ?
N4 Ni1 N5 92.6(2) . . ?
N2 Ni1 N6 92.2(2) . . ?
N2 Ni1 N1 90.2(2) . . ?
N5 Ni1 N6 87.6(2) . . ?
N5 Ni1 N1 88.7(2) . . ?
N5 Ni1 N2 178.8(2) . . ?
O2 Ni3 O2 180.0 . 2_666 ?
N13 Ni3 O2 87.6(2) 2_666 . ?
N13 Ni3 O2 87.6(2) . 2_666 ?
N13 Ni3 O2 92.4(2) . . ?
N13 Ni3 O2 92.4(2) 2_666 2_666 ?
N13 Ni3 N13 180.0 . 2_666 ?
N13 Ni3 N12 91.9(2) 2_666 2_666 ?
N13 Ni3 N12 88.1(2) . 2_666 ?
N13 Ni3 N12 88.1(2) 2_666 . ?
N13 Ni3 N12 91.9(2) . . ?
N12 Ni3 O2 89.8(2) 2_666 . ?
N12 Ni3 O2 90.2(2) . . ?
N12 Ni3 O2 90.2(2) 2_666 2_666 ?
N12 Ni3 O2 89.8(2) . 2_666 ?
N12 Ni3 N12 180.0 2_666 . ?
C9 S9 Bi1 102.5(2) . 1_655 ?
C11 S11 Bi1 102.5(2) . 2_675 ?
C3 S3 Bi1 102.9(2) . 1_545 ?
C5 S5 Bi2 95.4(2) . . ?
C7 S7 Bi1 94.0(2) . . ?
C8 S8 Bi2 95.0(2) . . ?
C1 S1 Bi2 93.7(3) . 2_665 ?
C2 S2 Bi2 96.0(2) . 1_455 ?
C6 S6 Bi1 90.3(2) . . ?
C10 S10 Bi2 95.7(2) . 1_565 ?
C4 S4 Bi3 100.8(2) . 1_455 ?
C15 S15 Bi1 97.0(2) . 1_655 ?
C12 S12 Bi2 97.3(3) . . ?
C13 S13 Bi3 95.5(2) . . ?
C14 S14 Bi3 94.9(3) . . ?
C3 N3 Ni1 178.3(6) . . ?
C11 N11 Ni2 164.9(6) . . ?
C6 N6 Ni1 158.1(5) . . ?
C10 N10 Ni2 169.5(6) . . ?
C8 N8 Ni2 175.7(5) . . ?
C4 N4 Ni1 169.2(5) . . ?
C1 N1 Ni1 145.5(6) . . ?
C2 N2 Ni1 154.6(6) . . ?
C7 N7 Ni2 177.3(6) . . ?
C9 N9 Ni2 169.5(5) . . ?
C13 N13 Ni3 173.2(6) . . ?
C5 N5 Ni1 169.0(6) . . ?
C14 N14 Ni4 170.3(6) . . ?
C12 N12 Ni3 173.7(6) . . ?
C15 N15 Ni4 172.1(6) . . ?
N1 C1 S1 177.5(7) . . ?
N4 C4 S4 178.4(7) . . ?
N3 C3 S3 176.9(6) . . ?
N8 C8 S8 179.2(7) . . ?
N11 C11 S11 175.6(7) . . ?
N6 C6 S6 177.6(6) . . ?
N14 C14 S14 179.6(6) . . ?
N10 C10 S10 179.0(7) . . ?
N12 C12 S12 178.0(8) . . ?
N9 C9 S9 178.7(6) . . ?
N2 C2 S2 178.9(7) . . ?
N5 C5 S5 179.3(7) . . ?
N7 C7 S7 179.3(7) . . ?
N15 C15 S15 178.0(7) . . ?
N13 C13 S13 178.0(7) . . ?

loop_
_geom_bond_atom_site_label_1
_geom_bond_atom_site_label_2
_geom_bond_distance
_geom_bond_site_symmetry_2
_geom_bond_publ_flag
Bi1 S9 2.9889(18) 1_455 ?
Bi1 S11 2.8314(17) 2_675 ?
Bi1 S3 2.7777(18) 1_565 ?
Bi1 S7 2.7068(19) . ?
Bi1 S6 2.8397(18) . ?
Bi1 S15 2.8536(19) 1_455 ?
Bi2 S5 2.7575(18) . ?
Bi2 S8 2.7578(17) . ?
Bi2 S1 2.848(2) 2_665 ?
Bi2 S2 2.8780(18) 1_655 ?
Bi2 S10 2.9275(18) 1_545 ?
Bi2 S12 2.792(2) . ?
Bi3 S4 2.8359(19) 1_655 ?
Bi3 S4 2.8359(19) 2_666 ?
Bi3 S13 2.7809(19) . ?
Bi3 S13 2.7810(19) 2_766 ?
Bi3 S14 2.810(2) . ?
Bi3 S14 2.810(2) 2_766 ?
Ni2 O1 2.138(4) . ?
Ni2 N11 2.050(6) . ?
Ni2 N10 2.040(6) . ?
Ni2 N8 2.057(6) . ?
Ni2 N7 2.042(6) . ?
Ni2 N9 2.060(6) . ?
Ni4 O3 2.125(5) . ?
Ni4 O3 2.125(5) 2_776 ?
Ni4 N14 2.008(6) 2_776 ?
Ni4 N14 2.008(6) . ?
Ni4 N15 2.070(6) . ?
Ni4 N15 2.070(6) 2_776 ?
Ni1 N3 2.038(6) . ?
Ni1 N6 2.078(6) . ?
Ni1 N4 2.033(6) . ?
Ni1 N1 2.093(6) . ?
Ni1 N2 2.078(6) . ?
Ni1 N5 2.043(6) . ?
Ni3 O2 2.148(5) 2_666 ?
Ni3 O2 2.148(5) . ?
Ni3 N13 2.005(6) . ?
Ni3 N13 2.005(6) 2_666 ?
Ni3 N12 2.043(6) 2_666 ?
Ni3 N12 2.043(6) . ?
S9 C9 1.669(7) . ?
S11 C11 1.668(7) . ?
S3 C3 1.670(8) . ?
S5 C5 1.669(7) . ?
S7 C7 1.677(8) . ?
S8 C8 1.672(7) . ?
S1 C1 1.668(7) . ?
S2 C2 1.667(8) . ?
S6 C6 1.659(7) . ?
S10 C10 1.665(8) . ?
S4 C4 1.663(8) . ?
S15 C15 1.666(8) . ?
S12 C12 1.665(8) . ?
S13 C13 1.672(8) . ?
S14 C14 1.648(7) . ?
N3 C3 1.143(8) . ?
N11 C11 1.145(8) . ?
N6 C6 1.150(8) . ?
N10 C10 1.157(8) . ?
N8 C8 1.147(8) . ?
N4 C4 1.167(9) . ?
N1 C1 1.149(8) . ?
N2 C2 1.162(9) . ?
N7 C7 1.144(8) . ?
N9 C9 1.155(8) . ?
N13 C13 1.141(9) . ?
N5 C5 1.150(8) . ?
N14 C14 1.164(8) . ?
N12 C12 1.149(9) . ?
N15 C15 1.149(9) . ?
